data_8107390
loop_
_publ_author_name
'Zhang, Meng'
'Bai, Yu-Bin'

_publ_section_title
;
 The crystal structure of
 (2R,6&#x2032;R)-2&#x2032;,7-dichloro-4,6-dimethoxy-6&#x2032;-methyl-3H-spiro[benzofuran-2,1&#x2032;-cyclohexan]-2&#x2032;-ene-3,4&#x2032;-dione,
 C16H14Cl2O5
;
_journal_issue 2
_journal_name_full 'Zeitschrift f\"ur Kristallographie - New Crystal Structures'
_journal_page_first 185
_journal_page_last 187
_journal_paper_doi 10.1515/ncrs-2022-0538
_journal_volume 238
_journal_year 2023
_chemical_absolute_configuration rmad
_chemical_formula_moiety 'C16 H14 Cl2 O5'
_chemical_formula_sum 'C16 H14 Cl2 O5'
_chemical_formula_weight 357.17
_space_group_crystal_system orthorhombic
_space_group_IT_number 19
_space_group_name_Hall 'P 2ac 2ab'
_space_group_name_H-M_alt 'P 21 21 21'
_atom_sites_solution_hydrogens geom
_atom_sites_solution_primary dual
_cell_angle_alpha 90
_cell_angle_beta 90
_cell_angle_gamma 90
_cell_formula_units_Z 8
_cell_length_a 23.2297(5)
_cell_length_b 16.3509(3)
_cell_length_c 8.7300(2)
_cell_measurement_reflns_used 7489
_cell_measurement_temperature 293(2)
_cell_measurement_theta_max 71.5260
_cell_measurement_theta_min 4.6380
_cell_volume 3315.89(12)
_computing_cell_refinement 'CrysAlisPro 1.171.38.41 (Rigaku OD, 2015)'
_computing_data_collection 'CrysAlisPro 1.171.38.41 (Rigaku OD, 2015)'
_computing_data_reduction 'CrysAlisPro 1.171.38.41 (Rigaku OD, 2015)'
_computing_molecular_graphics 'Olex2 1.3 (Dolomanov et al., 2009)'
_computing_publication_material 'Olex2 1.3 (Dolomanov et al., 2009)'
_computing_structure_refinement 'SHELXL 2017/1 (Sheldrick, 2015)'
_computing_structure_solution 'SHELXT 2014/5 (Sheldrick, 2014)'
_diffrn_ambient_temperature 293(2)
_diffrn_detector 'CCD plate'
_diffrn_detector_area_resol_mean 8.0606
_diffrn_detector_type Eos
_diffrn_measured_fraction_theta_full 0.999
_diffrn_measured_fraction_theta_max 0.987
_diffrn_measurement_details
;
List of Runs (angles in degrees, time in seconds):

  # Type    Start    End  Width  t~exp~   \w     \q     \k     \f   Frames
--------------------------------------------------------------------------
  1  \w     14.00 100.00   1.00    1.50    --   36.10  38.00 -30.00   86
  2  \w     82.00 107.00   1.00    1.50    --   36.10  38.00  90.00   25
  3  \w     35.00  63.00   1.00    1.50    --   36.10  38.00  90.00   28
  4  \w     27.00  53.00   1.00    1.50    --   36.10 -57.00 120.00   26
  5  \w     26.00  84.00   1.00    1.50    --   36.10-125.00  90.00   58
  6  \w     39.00  77.00   1.00    1.50    --   36.10 -99.00 -30.00   38
  7  \w     22.00  49.00   1.00    1.50    --   36.10 -77.00 -90.00   27
  8  \w      1.00  55.00   1.00    1.50    --   36.10 -99.00 -90.00   54
  9  \w    108.00 177.00   1.00    5.00    --  108.00 111.00  90.00   69
 10  \w     72.00 123.00   1.00    5.00    --  108.00 -50.00  60.00   51
 11  \w     45.00  75.00   1.00    5.00    --  108.00 -50.00 150.00   30
 12  \w     42.00 164.00   1.00    5.00    --  108.00   0.00  30.00  122
 13  \w     71.00 114.00   1.00    5.00    --  108.00-111.00-150.00   43
 14  \w     43.00 122.00   1.00    5.00    --  108.00 -77.00-150.00   79
 15  \w     38.00  64.00   1.00    5.00    --  108.00-111.00-150.00   26
 16  \w     40.00 123.00   1.00    5.00    --  108.00 -50.00   0.00   83
 17  \w     63.00 105.00   1.00    1.50    --   36.10  57.00-180.00   42
 18  \w    -31.00  -6.00   1.00    1.50    --   36.10 -77.00 -90.00   25
 19  \w    -22.00  19.00   1.00    1.50    --   36.10 -57.00 120.00   41
;
_diffrn_measurement_device 'four-circle diffractometer'
_diffrn_measurement_device_type 'Xcalibur, Eos, Gemini'
_diffrn_measurement_method '\w scans'
_diffrn_orient_matrix_type 'CrysAlisPro convention (1999,Acta A55,543-557)'
_diffrn_orient_matrix_UB_11 -0.0020998000
_diffrn_orient_matrix_UB_12 -0.0385135000
_diffrn_orient_matrix_UB_13 0.1610421000
_diffrn_orient_matrix_UB_21 0.0063709000
_diffrn_orient_matrix_UB_22 0.0854844000
_diffrn_orient_matrix_UB_23 0.0723653000
_diffrn_orient_matrix_UB_31 -0.0659273000
_diffrn_orient_matrix_UB_32 0.0095016000
_diffrn_orient_matrix_UB_33 0.0017677000
_diffrn_radiation_monochromator graphite
_diffrn_radiation_probe x-ray
_diffrn_radiation_type 'Cu K\a'
_diffrn_radiation_wavelength 1.54184
_diffrn_reflns_av_R_equivalents 0.0368
_diffrn_reflns_av_unetI/netI 0.0437
_diffrn_reflns_Laue_measured_fraction_full 0.999
_diffrn_reflns_Laue_measured_fraction_max 0.987
_diffrn_reflns_limit_h_max 15
_diffrn_reflns_limit_h_min -28
_diffrn_reflns_limit_k_max 20
_diffrn_reflns_limit_k_min -19
_diffrn_reflns_limit_l_max 10
_diffrn_reflns_limit_l_min -10
_diffrn_reflns_number 13604
_diffrn_reflns_point_group_measured_fraction_full 0.999
_diffrn_reflns_point_group_measured_fraction_max 0.978
_diffrn_reflns_theta_full 67.684
_diffrn_reflns_theta_max 71.702
_diffrn_reflns_theta_min 3.806
_diffrn_source 'fine-focus sealed X-ray tube'
_diffrn_source_type 'Enhance (Cu) X-ray Source'
_exptl_absorpt_coefficient_mu 3.727
_exptl_absorpt_correction_T_max 1.00000
_exptl_absorpt_correction_T_min 0.26493
_exptl_absorpt_correction_type multi-scan
_exptl_absorpt_process_details
;
CrysAlisPro 1.171.38.41 (Rigaku Oxford Diffraction, 2015)
Empirical absorption correction using spherical harmonics,
 implemented in SCALE3 ABSPACK scaling algorithm.
;
_exptl_crystal_colour 'clear light colourless'
_exptl_crystal_colour_lustre clear
_exptl_crystal_colour_modifier light
_exptl_crystal_colour_primary colourless
_exptl_crystal_density_diffrn 1.431
_exptl_crystal_description block
_exptl_crystal_F_000 1472
_exptl_crystal_size_max 0.18
_exptl_crystal_size_mid 0.14
_exptl_crystal_size_min 0.12
_refine_diff_density_max 0.327
_refine_diff_density_min -0.444
_refine_diff_density_rms 0.068
_refine_ls_abs_structure_details
;
 Flack x determined using 2353 quotients [(I+)-(I-)]/[(I+)+(I-)]
 (Parsons, Flack and Wagner, Acta Cryst. B69 (2013) 249-259).
;
_refine_ls_abs_structure_Flack 0.006(8)
_refine_ls_extinction_coef .
_refine_ls_extinction_method none
_refine_ls_goodness_of_fit_ref 1.056
_refine_ls_hydrogen_treatment constr
_refine_ls_matrix_type full
_refine_ls_number_parameters 421
_refine_ls_number_reflns 6350
_refine_ls_number_restraints 0
_refine_ls_restrained_S_all 1.056
_refine_ls_R_factor_all 0.0500
_refine_ls_R_factor_gt 0.0472
_refine_ls_shift/su_max 0.000
_refine_ls_shift/su_mean 0.000
_refine_ls_structure_factor_coef Fsqd
_refine_ls_weighting_details 'w=1/[\s^2^(Fo^2^)+(0.0770P)^2^+0.2391P] where P=(Fo^2^+2Fc^2^)/3'
_refine_ls_weighting_scheme calc
_refine_ls_wR_factor_gt 0.1236
_refine_ls_wR_factor_ref 0.1268
_reflns_Friedel_coverage 0.756
_reflns_Friedel_fraction_full 0.998
_reflns_Friedel_fraction_max 0.966
_reflns_number_gt 5967
_reflns_number_total 6350
_reflns_threshold_expression 'I > 2\s(I)'
_cod_data_source_file suppl_j_ncrs-2022-0538_suppl.cif
_cod_data_source_block exp_11387
_cod_database_code 8107390
_shelx_space_group_comment
;
The symmetry employed for this shelxl refinement is uniquely defined
by the following loop, which should always be used as a source of
symmetry information in preference to the above space-group names.
They are only intended as comments.
;
_shelx_estimated_absorpt_t_max 0.663
_shelx_estimated_absorpt_t_min 0.554
_reflns_odcompleteness_completeness 99.91
_reflns_odcompleteness_iscentric 1
_reflns_odcompleteness_theta 66.97
_olex2_refinement_description
;
1. Fixed Uiso
 At 1.2 times of:
  All C(H) groups, All C(H,H) groups
 At 1.5 times of:
  All C(H,H,H) groups
2.a Ternary CH refined with riding coordinates:
 C31(H31), C15(H15)
2.b Secondary CH2 refined with riding coordinates:
 C30(H30A,H30B), C14(H14A,H14B)
2.c Aromatic/amide H refined with riding coordinates:
 C19(H19), C3(H3), C12(H12), C28(H28)
2.d Idealised Me refined as rotating group:
 C24(H24A,H24B,H24C), C23(H23A,H23B,H23C), C32(H32A,H32B,H32C), C7(H7A,H7B,
 H7C), C8(H8A,H8B,H8C), C16(H16A,H16B,H16C)
;
_olex2_submission_special_instructions 'No special instructions were received'
_oxdiff_exptl_absorpt_empirical_details
;
Empirical correction (ABSPACK) includes:
- Absorption correction using spherical harmonics
- Frame scaling
;
_oxdiff_exptl_absorpt_empirical_full_max 3.044
_oxdiff_exptl_absorpt_empirical_full_min 0.582

loop_
_space_group_symop_operation_xyz
'x, y, z'
'-x+1/2, -y, z+1/2'
'-x, y+1/2, -z+1/2'
'x+1/2, -y+1/2, -z'

loop_
_atom_site_label
_atom_site_type_symbol
_atom_site_fract_x
_atom_site_fract_y
_atom_site_fract_z
_atom_site_U_iso_or_equiv
_atom_site_adp_type
_atom_site_occupancy
_atom_site_site_symmetry_order
_atom_site_calc_flag
_atom_site_refinement_flags_posn
_atom_site_refinement_flags_adp
_atom_site_refinement_flags_occupancy
_atom_site_disorder_assembly
_atom_site_disorder_group
C1 C 0.40390(16) -0.0359(2) 0.3024(5) 0.0383(8) Uani 1 1 d . . . . .
C2 C 0.46077(15) -0.0267(2) 0.2525(5) 0.0346(7) Uani 1 1 d . . . . .
C3 C 0.48246(15) 0.0506(2) 0.2135(4) 0.0343(7) Uani 1 1 d . . . . .
H3 H 0.520322 0.055705 0.180311 0.041 Uiso 1 1 calc R U . . .
C4 C 0.44787(15) 0.1192(2) 0.2242(4) 0.0322(7) Uani 1 1 d . . . . .
C5 C 0.39040(15) 0.1105(2) 0.2717(4) 0.0321(7) Uani 1 1 d . . . . .
C6 C 0.37012(15) 0.0327(2) 0.3097(5) 0.0363(8) Uani 1 1 d . . . . .
C7 C 0.54806(17) -0.0951(3) 0.1820(6) 0.0509(11) Uani 1 1 d . . . . .
H7A H 0.546491 -0.077225 0.077337 0.076 Uiso 1 1 calc R U . . .
H7B H 0.564181 -0.149142 0.186367 0.076 Uiso 1 1 calc R U . . .
H7C H 0.571688 -0.058282 0.240103 0.076 Uiso 1 1 calc R U . . .
C8 C 0.52393(18) 0.2093(2) 0.1544(7) 0.0574(13) Uani 1 1 d . . . . .
H8A H 0.535481 0.174017 0.071973 0.086 Uiso 1 1 calc R U . . .
H8B H 0.546724 0.197601 0.243439 0.086 Uiso 1 1 calc R U . . .
H8C H 0.529489 0.265261 0.124763 0.086 Uiso 1 1 calc R U . . .
C9 C 0.34326(15) 0.1668(2) 0.2905(5) 0.0328(7) Uani 1 1 d . . . . .
C10 C 0.29049(15) 0.1126(2) 0.3358(5) 0.0372(8) Uani 1 1 d . . . . .
C11 C 0.26557(17) 0.1391(3) 0.4848(6) 0.0451(9) Uani 1 1 d . . . . .
C12 C 0.2162(2) 0.1780(3) 0.5020(7) 0.0550(11) Uani 1 1 d . . . . .
H12 H 0.204246 0.193094 0.599749 0.066 Uiso 1 1 calc R U . . .
C13 C 0.17962(19) 0.1981(3) 0.3694(8) 0.0569(13) Uani 1 1 d . . . . .
C14 C 0.20421(19) 0.1822(3) 0.2165(7) 0.0547(12) Uani 1 1 d . . . . .
H14A H 0.225309 0.230263 0.183583 0.066 Uiso 1 1 calc R U . . .
H14B H 0.172932 0.173711 0.144611 0.066 Uiso 1 1 calc R U . . .
C15 C 0.24466(16) 0.1079(2) 0.2097(6) 0.0446(10) Uani 1 1 d . . . . .
H15 H 0.221220 0.059311 0.230385 0.054 Uiso 1 1 calc R U . . .
C16 C 0.2709(2) 0.0969(4) 0.0513(6) 0.0616(13) Uani 1 1 d . . . . .
H16A H 0.293218 0.144340 0.025514 0.092 Uiso 1 1 calc R U . . .
H16B H 0.240778 0.089761 -0.022717 0.092 Uiso 1 1 calc R U . . .
H16C H 0.295357 0.049500 0.051236 0.092 Uiso 1 1 calc R U . . .
C17 C 0.66929(16) 0.0863(2) 0.4327(4) 0.0351(7) Uani 1 1 d . . . . .
C18 C 0.72523(16) 0.1037(2) 0.4822(4) 0.0355(7) Uani 1 1 d . . . . .
C19 C 0.73864(15) 0.1058(2) 0.6388(5) 0.0363(8) Uani 1 1 d . . . . .
H19 H 0.776000 0.117820 0.669699 0.044 Uiso 1 1 calc R U . . .
C20 C 0.69723(15) 0.0901(2) 0.7469(4) 0.0338(7) Uani 1 1 d . . . . .
C21 C 0.64078(15) 0.0717(2) 0.6988(4) 0.0336(7) Uani 1 1 d . . . . .
C22 C 0.62859(16) 0.0698(2) 0.5414(4) 0.0332(7) Uani 1 1 d . . . . .
C23 C 0.82307(18) 0.1290(4) 0.4123(6) 0.0584(12) Uani 1 1 d . . . . .
H23A H 0.845972 0.133296 0.321175 0.088 Uiso 1 1 calc R U . . .
H23B H 0.835864 0.082962 0.471627 0.088 Uiso 1 1 calc R U . . .
H23C H 0.827038 0.178016 0.471817 0.088 Uiso 1 1 calc R U . . .
C24 C 0.76241(17) 0.1103(3) 0.9552(5) 0.0438(9) Uani 1 1 d . . . . .
H24A H 0.773212 0.164242 0.922567 0.066 Uiso 1 1 calc R U . . .
H24B H 0.789254 0.071202 0.914964 0.066 Uiso 1 1 calc R U . . .
H24C H 0.762710 0.107868 1.065104 0.066 Uiso 1 1 calc R U . . .
C25 C 0.58832(16) 0.0531(2) 0.7792(4) 0.0349(8) Uani 1 1 d . . . . .
C26 C 0.54234(15) 0.0390(2) 0.6512(4) 0.0361(7) Uani 1 1 d . . . . .
C27 C 0.51962(17) -0.0476(2) 0.6617(5) 0.0440(9) Uani 1 1 d . . . . .
C28 C 0.4701(2) -0.0679(3) 0.7276(7) 0.0586(12) Uani 1 1 d . . . . .
H28 H 0.459790 -0.122781 0.732555 0.070 Uiso 1 1 calc R U . . .
C29 C 0.43118(19) -0.0062(3) 0.7929(7) 0.0581(12) Uani 1 1 d . . . . .
C30 C 0.45238(17) 0.0802(3) 0.7912(5) 0.0472(9) Uani 1 1 d . . . . .
H30A H 0.473358 0.090667 0.885295 0.057 Uiso 1 1 calc R U . . .
H30B H 0.419546 0.116810 0.788791 0.057 Uiso 1 1 calc R U . . .
C31 C 0.49141(15) 0.0992(2) 0.6553(5) 0.0403(8) Uani 1 1 d . . . . .
H31 H 0.468818 0.090511 0.561876 0.048 Uiso 1 1 calc R U . . .
C32 C 0.5103(2) 0.1886(3) 0.6564(7) 0.0568(11) Uani 1 1 d . . . . .
H32A H 0.529294 0.200624 0.751493 0.085 Uiso 1 1 calc R U . . .
H32B H 0.477227 0.223261 0.645408 0.085 Uiso 1 1 calc R U . . .
H32C H 0.536412 0.198228 0.572978 0.085 Uiso 1 1 calc R U . . .
Cl1 Cl 0.37635(4) -0.13056(6) 0.34976(17) 0.0577(3) Uani 1 1 d . . . . .
Cl2 Cl 0.30846(7) 0.11896(12) 0.64266(17) 0.0796(4) Uani 1 1 d . . . . .
Cl3 Cl 0.65267(4) 0.08270(7) 0.23957(10) 0.0477(3) Uani 1 1 d . . . . .
Cl4 Cl 0.56517(6) -0.12275(7) 0.59112(17) 0.0619(3) Uani 1 1 d . . . . .
O1 O 0.49127(11) -0.09623(16) 0.2447(4) 0.0467(7) Uani 1 1 d . . . . .
O2 O 0.46417(12) 0.19569(15) 0.1887(4) 0.0477(8) Uani 1 1 d . . . . .
O3 O 0.31403(11) 0.03064(15) 0.3511(4) 0.0455(7) Uani 1 1 d . . . . .
O4 O 0.34021(12) 0.24051(15) 0.2743(4) 0.0433(7) Uani 1 1 d . . . . .
O5 O 0.13290(16) 0.2295(3) 0.3889(7) 0.0880(16) Uani 1 1 d . . . . .
O6 O 0.76356(12) 0.1178(2) 0.3710(3) 0.0490(7) Uani 1 1 d . . . . .
O7 O 0.70581(12) 0.0919(2) 0.9002(3) 0.0440(7) Uani 1 1 d . . . . .
O8 O 0.57301(11) 0.05116(18) 0.5083(3) 0.0392(6) Uani 1 1 d . . . . .
O9 O 0.57786(12) 0.0478(2) 0.9153(3) 0.0475(7) Uani 1 1 d . . . . .
O10 O 0.38514(17) -0.0251(3) 0.8469(7) 0.0958(17) Uani 1 1 d . . . . .

loop_
_atom_site_aniso_label
_atom_site_aniso_U_11
_atom_site_aniso_U_22
_atom_site_aniso_U_33
_atom_site_aniso_U_23
_atom_site_aniso_U_13
_atom_site_aniso_U_12
Cl3 0.0394(5) 0.0742(7) 0.0296(4) -0.0008(4) 0.0004(4) -0.0021(4)
Cl1 0.0405(5) 0.0303(4) 0.1022(9) 0.0200(5) 0.0210(6) 0.0040(3)
Cl4 0.0644(7) 0.0503(5) 0.0710(7) -0.0057(5) -0.0098(6) 0.0062(5)
Cl2 0.0803(9) 0.1034(11) 0.0551(7) 0.0154(8) -0.0054(7) 0.0130(8)
O8 0.0298(13) 0.0539(15) 0.0339(13) 0.0001(11) -0.0033(11) -0.0052(11)
O3 0.0294(13) 0.0254(11) 0.082(2) 0.0127(13) 0.0137(14) 0.0042(9)
O2 0.0324(13) 0.0273(11) 0.083(2) 0.0023(13) 0.0129(15) -0.0059(10)
O4 0.0392(14) 0.0263(11) 0.0642(18) 0.0014(12) 0.0022(14) 0.0016(10)
O6 0.0332(14) 0.075(2) 0.0392(15) -0.0063(14) 0.0080(12) -0.0078(13)
O1 0.0352(13) 0.0334(12) 0.0714(19) 0.0098(13) 0.0163(14) 0.0074(10)
O7 0.0361(14) 0.0647(18) 0.0311(13) 0.0004(13) -0.0055(11) -0.0095(13)
O9 0.0368(15) 0.073(2) 0.0325(14) 0.0058(13) 0.0038(12) -0.0087(13)
C22 0.0305(17) 0.0371(16) 0.0320(17) -0.0010(14) -0.0040(14) 0.0017(13)
C4 0.0294(16) 0.0285(15) 0.0386(18) -0.0013(14) -0.0004(14) -0.0033(12)
O5 0.0455(19) 0.072(2) 0.146(5) -0.004(3) 0.009(2) 0.0273(18)
C26 0.0294(17) 0.0450(18) 0.0340(18) 0.0038(15) 0.0013(15) -0.0067(14)
C18 0.0344(18) 0.0366(17) 0.0356(18) -0.0030(14) 0.0061(15) 0.0023(14)
C5 0.0297(16) 0.0268(14) 0.0397(18) 0.0015(13) 0.0025(14) -0.0014(12)
C9 0.0286(16) 0.0281(15) 0.0415(18) -0.0007(14) -0.0044(15) -0.0022(13)
C21 0.0341(18) 0.0368(16) 0.0298(16) 0.0008(14) -0.0013(14) -0.0030(14)
C19 0.0287(17) 0.0399(17) 0.0404(19) -0.0031(15) -0.0016(15) -0.0030(13)
C6 0.0289(17) 0.0301(16) 0.050(2) 0.0063(15) 0.0041(16) -0.0004(13)
C2 0.0301(16) 0.0312(15) 0.0425(19) 0.0056(14) 0.0031(15) 0.0050(13)
C20 0.0329(17) 0.0358(16) 0.0326(17) -0.0003(14) -0.0026(14) -0.0009(13)
C3 0.0255(16) 0.0355(17) 0.0418(19) 0.0017(15) 0.0066(14) -0.0003(13)
C25 0.0320(17) 0.0386(17) 0.0341(18) 0.0016(14) -0.0014(15) -0.0037(14)
C10 0.0299(17) 0.0241(14) 0.058(2) 0.0047(15) 0.0079(17) 0.0011(12)
O10 0.052(2) 0.095(3) 0.140(5) 0.022(3) 0.033(3) -0.020(2)
C17 0.0364(18) 0.0406(18) 0.0283(16) -0.0026(15) 0.0008(14) 0.0028(15)
C24 0.037(2) 0.054(2) 0.040(2) 0.0035(17) -0.0100(16) -0.0080(17)
C1 0.0346(18) 0.0278(15) 0.053(2) 0.0082(15) 0.0061(17) 0.0032(13)
C31 0.0300(17) 0.0448(19) 0.046(2) 0.0057(17) -0.0031(16) -0.0042(15)
C27 0.040(2) 0.0431(19) 0.049(2) 0.0017(17) -0.0121(18) -0.0032(16)
C15 0.0307(18) 0.0305(16) 0.073(3) -0.0049(18) -0.0017(18) -0.0040(14)
C30 0.0305(18) 0.060(2) 0.051(2) 0.002(2) 0.0016(17) -0.0049(17)
C12 0.046(2) 0.051(2) 0.067(3) -0.001(2) 0.019(2) 0.0032(19)
C23 0.033(2) 0.089(3) 0.053(3) -0.016(3) 0.0137(19) -0.011(2)
C13 0.035(2) 0.0337(18) 0.102(4) 0.000(2) 0.005(2) 0.0057(15)
C11 0.038(2) 0.044(2) 0.053(2) 0.0073(18) 0.0057(19) -0.0016(16)
C32 0.053(3) 0.044(2) 0.074(3) 0.004(2) 0.006(2) -0.0053(18)
C7 0.038(2) 0.0423(19) 0.073(3) 0.008(2) 0.018(2) 0.0109(16)
C29 0.037(2) 0.068(3) 0.068(3) 0.014(2) 0.002(2) -0.014(2)
C8 0.038(2) 0.0337(17) 0.101(4) -0.008(2) 0.023(3) -0.0124(16)
C28 0.053(3) 0.050(2) 0.074(3) 0.012(2) -0.008(2) -0.018(2)
C16 0.055(3) 0.069(3) 0.061(3) -0.020(2) -0.010(2) -0.007(2)
C14 0.040(2) 0.045(2) 0.079(3) 0.000(2) -0.016(2) 0.0059(18)

loop_
_atom_type_symbol
_atom_type_description
_atom_type_scat_dispersion_real
_atom_type_scat_dispersion_imag
_atom_type_scat_source
C C 0.0181 0.0091 'International Tables Vol C Tables 4.2.6.8 and 6.1.1.4'
H H 0.0000 0.0000 'International Tables Vol C Tables 4.2.6.8 and 6.1.1.4'
Cl Cl 0.3639 0.7018 'International Tables Vol C Tables 4.2.6.8 and 6.1.1.4'
O O 0.0492 0.0322 'International Tables Vol C Tables 4.2.6.8 and 6.1.1.4'

loop_
_geom_angle_atom_site_label_1
_geom_angle_atom_site_label_2
_geom_angle_atom_site_label_3
_geom_angle
_geom_angle_site_symmetry_1
_geom_angle_site_symmetry_3
C22 O8 C26 108.4(3) . .
C6 O3 C10 108.3(3) . .
C4 O2 C8 117.7(3) . .
C18 O6 C23 118.6(3) . .
C2 O1 C7 119.8(3) . .
C20 O7 C24 118.1(3) . .
O8 C22 C21 113.9(3) . .
O8 C22 C17 123.7(3) . .
C17 C22 C21 122.4(3) . .
O2 C4 C5 115.5(3) . .
O2 C4 C3 125.2(3) . .
C3 C4 C5 119.3(3) . .
O8 C26 C25 105.0(3) . .
O8 C26 C31 108.1(3) . .
O8 C26 C27 110.6(3) . .
C31 C26 C25 114.5(3) . .
C27 C26 C25 109.4(3) . .
C27 C26 C31 109.2(3) . .
O6 C18 C19 123.8(3) . .
O6 C18 C17 115.4(3) . .
C17 C18 C19 120.8(3) . .
C4 C5 C9 133.7(3) . .
C6 C5 C4 118.9(3) . .
C6 C5 C9 107.4(3) . .
O4 C9 C5 131.7(3) . .
O4 C9 C10 123.1(3) . .
C5 C9 C10 105.3(3) . .
C22 C21 C20 119.0(3) . .
C22 C21 C25 107.6(3) . .
C20 C21 C25 133.5(3) . .
C18 C19 H19 119.7 . .
C20 C19 C18 120.7(3) . .
C20 C19 H19 119.7 . .
O3 C6 C5 114.3(3) . .
O3 C6 C1 122.9(3) . .
C1 C6 C5 122.8(3) . .
O1 C2 C3 124.2(3) . .
O1 C2 C1 115.0(3) . .
C1 C2 C3 120.8(3) . .
O7 C20 C21 115.9(3) . .
O7 C20 C19 125.0(3) . .
C19 C20 C21 119.2(3) . .
C4 C3 C2 120.4(3) . .
C4 C3 H3 119.8 . .
C2 C3 H3 119.8 . .
O9 C25 C26 123.5(3) . .
O9 C25 C21 131.4(4) . .
C21 C25 C26 105.1(3) . .
O3 C10 C9 104.5(3) . .
O3 C10 C15 106.3(3) . .
O3 C10 C11 109.5(3) . .
C15 C10 C9 113.0(3) . .
C11 C10 C9 111.2(3) . .
C11 C10 C15 111.8(3) . .
C22 C17 Cl3 121.0(3) . .
C22 C17 C18 117.9(3) . .
C18 C17 Cl3 121.0(3) . .
O7 C24 H24A 109.5 . .
O7 C24 H24B 109.5 . .
O7 C24 H24C 109.5 . .
H24A C24 H24B 109.5 . .
H24A C24 H24C 109.5 . .
H24B C24 H24C 109.5 . .
C6 C1 Cl1 120.7(3) . .
C6 C1 C2 117.8(3) . .
C2 C1 Cl1 121.5(3) . .
C26 C31 H31 107.4 . .
C30 C31 C26 110.1(3) . .
C30 C31 H31 107.4 . .
C30 C31 C32 111.2(4) . .
C32 C31 C26 113.0(3) . .
C32 C31 H31 107.4 . .
C26 C27 Cl4 115.4(3) . .
C28 C27 Cl4 120.4(4) . .
C28 C27 C26 124.2(4) . .
C10 C15 H15 107.1 . .
C10 C15 C14 110.9(4) . .
C16 C15 C10 112.3(3) . .
C16 C15 H15 107.1 . .
C16 C15 C14 112.0(4) . .
C14 C15 H15 107.1 . .
C31 C30 H30A 108.9 . .
C31 C30 H30B 108.9 . .
H30A C30 H30B 107.7 . .
C29 C30 C31 113.3(4) . .
C29 C30 H30A 108.9 . .
C29 C30 H30B 108.9 . .
C13 C12 H12 119.4 . .
C11 C12 H12 119.4 . .
C11 C12 C13 121.2(5) . .
O6 C23 H23A 109.5 . .
O6 C23 H23B 109.5 . .
O6 C23 H23C 109.5 . .
H23A C23 H23B 109.5 . .
H23A C23 H23C 109.5 . .
H23B C23 H23C 109.5 . .
O5 C13 C12 120.0(6) . .
O5 C13 C14 123.3(6) . .
C12 C13 C14 116.7(4) . .
C10 C11 Cl2 114.6(3) . .
C12 C11 Cl2 120.0(4) . .
C12 C11 C10 125.3(5) . .
C31 C32 H32A 109.5 . .
C31 C32 H32B 109.5 . .
C31 C32 H32C 109.5 . .
H32A C32 H32B 109.5 . .
H32A C32 H32C 109.5 . .
H32B C32 H32C 109.5 . .
O1 C7 H7A 109.5 . .
O1 C7 H7B 109.5 . .
O1 C7 H7C 109.5 . .
H7A C7 H7B 109.5 . .
H7A C7 H7C 109.5 . .
H7B C7 H7C 109.5 . .
O10 C29 C30 122.4(5) . .
O10 C29 C28 121.4(5) . .
C28 C29 C30 116.2(4) . .
O2 C8 H8A 109.5 . .
O2 C8 H8B 109.5 . .
O2 C8 H8C 109.5 . .
H8A C8 H8B 109.5 . .
H8A C8 H8C 109.5 . .
H8B C8 H8C 109.5 . .
C27 C28 C29 122.0(4) . .
C27 C28 H28 119.0 . .
C29 C28 H28 119.0 . .
C15 C16 H16A 109.5 . .
C15 C16 H16B 109.5 . .
C15 C16 H16C 109.5 . .
H16A C16 H16B 109.5 . .
H16A C16 H16C 109.5 . .
H16B C16 H16C 109.5 . .
C15 C14 H14A 108.7 . .
C15 C14 H14B 108.7 . .
C13 C14 C15 114.3(4) . .
C13 C14 H14A 108.7 . .
C13 C14 H14B 108.7 . .
H14A C14 H14B 107.6 . .

loop_
_geom_bond_atom_site_label_1
_geom_bond_atom_site_label_2
_geom_bond_distance
_geom_bond_site_symmetry_2
Cl3 C17 1.731(4) .
Cl1 C1 1.725(4) .
Cl4 C27 1.734(4) .
Cl2 C11 1.732(5) .
O8 C22 1.358(4) .
O8 C26 1.450(5) .
O3 C6 1.353(4) .
O3 C10 1.454(4) .
O2 C4 1.343(4) .
O2 C8 1.437(5) .
O4 C9 1.216(4) .
O6 C18 1.337(5) .
O6 C23 1.440(5) .
O1 C2 1.341(4) .
O1 C7 1.429(5) .
O7 C20 1.353(5) .
O7 C24 1.432(4) .
O9 C25 1.216(5) .
C22 C21 1.403(5) .
C22 C17 1.367(5) .
C4 C5 1.405(5) .
C4 C3 1.383(5) .
O5 C13 1.212(5) .
C26 C25 1.563(5) .
C26 C31 1.539(5) .
C26 C27 1.515(5) .
C18 C19 1.403(6) .
C18 C17 1.399(5) .
C5 C9 1.440(5) .
C5 C6 1.396(5) .
C9 C10 1.563(5) .
C21 C20 1.409(5) .
C21 C25 1.439(5) .
C19 H19 0.9300 .
C19 C20 1.371(5) .
C6 C1 1.371(5) .
C2 C3 1.402(5) .
C2 C1 1.399(5) .
C3 H3 0.9300 .
C10 C15 1.533(6) .
C10 C11 1.488(6) .
O10 C29 1.209(6) .
C24 H24A 0.9600 .
C24 H24B 0.9600 .
C24 H24C 0.9600 .
C31 H31 0.9800 .
C31 C30 1.526(6) .
C31 C32 1.526(6) .
C27 C28 1.327(7) .
C15 H15 0.9800 .
C15 C16 1.522(7) .
C15 C14 1.536(5) .
C30 H30A 0.9700 .
C30 H30B 0.9700 .
C30 C29 1.496(7) .
C12 H12 0.9300 .
C12 C13 1.473(8) .
C12 C11 1.321(6) .
C23 H23A 0.9600 .
C23 H23B 0.9600 .
C23 H23C 0.9600 .
C13 C14 1.475(8) .
C32 H32A 0.9600 .
C32 H32B 0.9600 .
C32 H32C 0.9600 .
C7 H7A 0.9600 .
C7 H7B 0.9600 .
C7 H7C 0.9600 .
C29 C28 1.470(8) .
C8 H8A 0.9600 .
C8 H8B 0.9600 .
C8 H8C 0.9600 .
C28 H28 0.9300 .
C16 H16A 0.9600 .
C16 H16B 0.9600 .
C16 H16C 0.9600 .
C14 H14A 0.9700 .
C14 H14B 0.9700 .

loop_
_geom_torsion_atom_site_label_1
_geom_torsion_atom_site_label_2
_geom_torsion_atom_site_label_3
_geom_torsion_atom_site_label_4
_geom_torsion
_geom_torsion_site_symmetry_1
_geom_torsion_site_symmetry_2
_geom_torsion_site_symmetry_3
_geom_torsion_site_symmetry_4
Cl4 C27 C28 C29 178.2(4) . . . .
O8 C22 C21 C20 179.8(3) . . . .
O8 C22 C21 C25 -0.5(4) . . . .
O8 C22 C17 Cl3 -1.2(5) . . . .
O8 C22 C17 C18 -179.2(3) . . . .
O8 C26 C25 O9 -179.9(4) . . . .
O8 C26 C25 C21 -0.1(4) . . . .
O8 C26 C31 C30 171.3(3) . . . .
O8 C26 C31 C32 -63.7(5) . . . .
O8 C26 C27 Cl4 38.8(4) . . . .
O8 C26 C27 C28 -145.0(4) . . . .
O3 C6 C1 Cl1 -1.1(6) . . . .
O3 C6 C1 C2 177.6(4) . . . .
O3 C10 C15 C16 -71.4(4) . . . .
O3 C10 C15 C14 162.5(3) . . . .
O3 C10 C11 Cl2 45.2(4) . . . .
O3 C10 C11 C12 -137.6(4) . . . .
O2 C4 C5 C9 0.6(7) . . . .
O2 C4 C5 C6 179.6(4) . . . .
O2 C4 C3 C2 -179.5(4) . . . .
O4 C9 C10 O3 -176.7(4) . . . .
O4 C9 C10 C15 68.1(5) . . . .
O4 C9 C10 C11 -58.7(5) . . . .
O6 C18 C19 C20 -179.6(4) . . . .
O6 C18 C17 Cl3 0.7(5) . . . .
O6 C18 C17 C22 178.7(3) . . . .
O1 C2 C3 C4 179.6(4) . . . .
O1 C2 C1 Cl1 0.1(6) . . . .
O1 C2 C1 C6 -178.6(4) . . . .
C22 O8 C26 C25 -0.2(4) . . . .
C22 O8 C26 C31 122.5(3) . . . .
C22 O8 C26 C27 -118.1(3) . . . .
C22 C21 C20 O7 179.2(3) . . . .
C22 C21 C20 C19 0.0(5) . . . .
C22 C21 C25 O9 -179.9(4) . . . .
C22 C21 C25 C26 0.3(4) . . . .
C4 C5 C9 O4 -2.5(8) . . . .
C4 C5 C9 C10 175.9(4) . . . .
C4 C5 C6 O3 -178.8(4) . . . .
C4 C5 C6 C1 -0.1(6) . . . .
O5 C13 C14 C15 -150.2(5) . . . .
C26 O8 C22 C21 0.4(4) . . . .
C26 O8 C22 C17 -178.9(4) . . . .
C26 C31 C30 C29 -55.6(5) . . . .
C26 C27 C28 C29 2.2(8) . . . .
C18 C19 C20 O7 -178.9(4) . . . .
C18 C19 C20 C21 0.2(5) . . . .
C5 C4 C3 C2 -1.2(6) . . . .
C5 C9 C10 O3 4.6(4) . . . .
C5 C9 C10 C15 -110.5(3) . . . .
C5 C9 C10 C11 122.7(4) . . . .
C5 C6 C1 Cl1 -179.6(3) . . . .
C5 C6 C1 C2 -0.9(7) . . . .
C9 C5 C6 O3 0.5(5) . . . .
C9 C5 C6 C1 179.1(4) . . . .
C9 C10 C15 C16 42.7(5) . . . .
C9 C10 C15 C14 -83.4(4) . . . .
C9 C10 C11 Cl2 -69.8(4) . . . .
C9 C10 C11 C12 107.4(5) . . . .
C21 C22 C17 Cl3 179.5(3) . . . .
C21 C22 C17 C18 1.5(6) . . . .
C19 C18 C17 Cl3 -179.3(3) . . . .
C19 C18 C17 C22 -1.3(5) . . . .
C6 O3 C10 C9 -4.4(4) . . . .
C6 O3 C10 C15 115.4(4) . . . .
C6 O3 C10 C11 -123.6(4) . . . .
C6 C5 C9 O4 178.4(4) . . . .
C6 C5 C9 C10 -3.2(4) . . . .
C20 C21 C25 O9 -0.2(8) . . . .
C20 C21 C25 C26 -180.0(4) . . . .
C3 C4 C5 C9 -177.8(4) . . . .
C3 C4 C5 C6 1.2(6) . . . .
C3 C2 C1 Cl1 179.6(3) . . . .
C3 C2 C1 C6 0.9(6) . . . .
C25 C26 C31 C30 -72.1(4) . . . .
C25 C26 C31 C32 53.0(5) . . . .
C25 C26 C27 Cl4 -76.4(4) . . . .
C25 C26 C27 C28 99.8(5) . . . .
C25 C21 C20 O7 -0.5(6) . . . .
C25 C21 C20 C19 -179.7(4) . . . .
C10 O3 C6 C5 2.7(5) . . . .
C10 O3 C6 C1 -175.9(4) . . . .
C10 C15 C14 C13 -50.9(5) . . . .
O10 C29 C28 C27 176.9(6) . . . .
C17 C22 C21 C20 -0.9(6) . . . .
C17 C22 C21 C25 178.9(3) . . . .
C17 C18 C19 C20 0.5(6) . . . .
C24 O7 C20 C21 180.0(3) . . . .
C24 O7 C20 C19 -0.9(6) . . . .
C1 C2 C3 C4 0.2(6) . . . .
C31 C26 C25 O9 61.7(5) . . . .
C31 C26 C25 C21 -118.5(3) . . . .
C31 C26 C27 Cl4 157.6(3) . . . .
C31 C26 C27 C28 -26.3(6) . . . .
C31 C30 C29 O10 -149.7(6) . . . .
C31 C30 C29 C28 31.6(6) . . . .
C27 C26 C25 O9 -61.2(5) . . . .
C27 C26 C25 C21 118.6(3) . . . .
C27 C26 C31 C30 51.0(4) . . . .
C27 C26 C31 C32 176.0(4) . . . .
C15 C10 C11 Cl2 162.8(3) . . . .
C15 C10 C11 C12 -20.0(6) . . . .
C30 C29 C28 C27 -4.3(8) . . . .
C12 C13 C14 C15 33.0(5) . . . .
C23 O6 C18 C19 5.5(6) . . . .
C23 O6 C18 C17 -174.5(4) . . . .
C13 C12 C11 Cl2 178.2(3) . . . .
C13 C12 C11 C10 1.1(7) . . . .
C11 C10 C15 C16 169.1(4) . . . .
C11 C10 C15 C14 43.0(5) . . . .
C11 C12 C13 O5 175.6(5) . . . .
C11 C12 C13 C14 -7.6(6) . . . .
C32 C31 C30 C29 178.3(4) . . . .
C7 O1 C2 C3 -5.2(6) . . . .
C7 O1 C2 C1 174.3(4) . . . .
C8 O2 C4 C5 173.9(4) . . . .
C8 O2 C4 C3 -7.8(7) . . . .
C16 C15 C14 C13 -177.3(4) . . . .
